data_7208283
loop_
_publ_author_name
'Hao, Xiang-Rong'
'Wang, Xin-Long'
'Shao, Kui-Zhan'
'Yang, Guang-Sheng'
'Su, Zhong-Min'
'Yuan, Gang'

_publ_section_title
;
 Remarkable solvent-size effects in constructing novel porous
 1,3,5-benzenetricarboxylate metal--organic frameworks
;
_journal_issue 17
_journal_name_full CrystEngComm
_journal_page_first 5596
_journal_paper_doi 10.1039/c2ce25343g
_journal_volume 14
_journal_year 2012
_chemical_formula_moiety 'Zn9(C9H6O6)6(OH)2 .2(C2H8N). 15(C4H9NO)'
_chemical_formula_sum 'C118 H189 N17 O53 Zn9'
_chemical_formula_weight 3282.19
_chemical_name_systematic
;
?
;
_space_group_IT_number 197
_symmetry_cell_setting cubic
_symmetry_space_group_name_Hall 'I 2 2 3'
_symmetry_space_group_name_H-M 'I 2 3'
_atom_sites_solution_hydrogens geom
_atom_sites_solution_primary direct
_atom_sites_solution_secondary difmap
_audit_creation_method SHELXL-97
_cell_angle_alpha 90.000
_cell_angle_beta 90.000
_cell_angle_gamma 90.000
_cell_formula_units_Z 4
_cell_length_a 23.461(5)
_cell_length_b 23.461(5)
_cell_length_c 23.461(5)
_cell_measurement_reflns_used 5586
_cell_measurement_temperature 293(2)
_cell_measurement_theta_max 24.85
_cell_measurement_theta_min 3.52
_cell_volume 12913(5)
_computing_cell_refinement 'SAINT (Bruker, 2004)'
_computing_data_collection 'APEX2 (Bruker, 2004)'
_computing_data_reduction SAINT
_computing_molecular_graphics SHELXTL
_computing_publication_material 'SHELXTL and local programs'
_computing_structure_refinement SHELXTL
_computing_structure_solution 'SHELXTL (Sheldrick, 2001)'
_diffrn_ambient_temperature 293(2)
_diffrn_measured_fraction_theta_full 0.999
_diffrn_measured_fraction_theta_max 0.999
_diffrn_measurement_device_type 'Bruker Smart Apex2 CCD'
_diffrn_measurement_method 'phi and omega scans'
_diffrn_radiation_monochromator graphite
_diffrn_radiation_source 'fine-focus sealed tube'
_diffrn_radiation_type MoK\a
_diffrn_radiation_wavelength 0.71069
_diffrn_reflns_av_R_equivalents 0.0791
_diffrn_reflns_av_sigmaI/netI 0.0549
_diffrn_reflns_limit_h_max 29
_diffrn_reflns_limit_h_min -26
_diffrn_reflns_limit_k_max 29
_diffrn_reflns_limit_k_min -28
_diffrn_reflns_limit_l_max 29
_diffrn_reflns_limit_l_min -25
_diffrn_reflns_number 36456
_diffrn_reflns_theta_full 26.24
_diffrn_reflns_theta_max 26.24
_diffrn_reflns_theta_min 1.23
_diffrn_standards_decay_% 0
_exptl_absorpt_coefficient_mu 1.743
_exptl_absorpt_correction_T_max 0.8116
_exptl_absorpt_correction_T_min 0.8077
_exptl_absorpt_correction_type multi-scan
_exptl_absorpt_process_details '(SADABS; Bruker, 2004)'
_exptl_crystal_colour colourless
_exptl_crystal_density_diffrn 1.688
_exptl_crystal_density_method 'not measured'
_exptl_crystal_description block
_exptl_crystal_F_000 6840
_exptl_crystal_size_max 0.11
_exptl_crystal_size_mid 0.11
_exptl_crystal_size_min 0.11
_platon_squeeze_details
;
;
_refine_diff_density_max 0.635
_refine_diff_density_min -0.228
_refine_diff_density_rms 0.053
_refine_ls_abs_structure_details 'Flack H D (1983), Acta Cryst. A39, 876-881'
_refine_ls_abs_structure_Flack 0.000(16)
_refine_ls_extinction_method none
_refine_ls_goodness_of_fit_ref 0.945
_refine_ls_hydrogen_treatment constr
_refine_ls_matrix_type full
_refine_ls_number_parameters 165
_refine_ls_number_reflns 4356
_refine_ls_number_restraints 0
_refine_ls_restrained_S_all 0.945
_refine_ls_R_factor_all 0.0551
_refine_ls_R_factor_gt 0.0398
_refine_ls_shift/su_max 0.015
_refine_ls_shift/su_mean 0.000
_refine_ls_structure_factor_coef Fsqd
_refine_ls_weighting_details 'calc w=1/[\s^2^(Fo^2^)+(0.0414P)^2^+0.0000P] where P=(Fo^2^+2Fc^2^)/3'
_refine_ls_weighting_scheme calc
_refine_ls_wR_factor_gt 0.0785
_refine_ls_wR_factor_ref 0.0817
_reflns_number_gt 3404
_reflns_number_total 4356
_reflns_threshold_expression >2sigma(I)
_cod_data_source_file c2ce25343g.txt
_cod_data_source_block 6
_cod_database_code 7208283

loop_
_symmetry_equiv_pos_as_xyz
'x, y, z'
'-x, -y, z'
'x, -y, -z'
'-x, y, -z'
'z, x, y'
'y, z, x'
'-z, -x, y'
'-y, z, -x'
'z, -x, -y'
'-y, -z, x'
'-z, x, -y'
'y, -z, -x'
'x+1/2, y+1/2, z+1/2'
'-x+1/2, -y+1/2, z+1/2'
'x+1/2, -y+1/2, -z+1/2'
'-x+1/2, y+1/2, -z+1/2'
'z+1/2, x+1/2, y+1/2'
'y+1/2, z+1/2, x+1/2'
'-z+1/2, -x+1/2, y+1/2'
'-y+1/2, z+1/2, -x+1/2'
'z+1/2, -x+1/2, -y+1/2'
'-y+1/2, -z+1/2, x+1/2'
'-z+1/2, x+1/2, -y+1/2'
'y+1/2, -z+1/2, -x+1/2'

loop_
_atom_site_label
_atom_site_type_symbol
_atom_site_fract_x
_atom_site_fract_y
_atom_site_fract_z
_atom_site_U_iso_or_equiv
_atom_site_adp_type
_atom_site_occupancy
_atom_site_symmetry_multiplicity
_atom_site_calc_flag
_atom_site_refinement_flags
Zn1 Zn 0.5000 0.0000 0.93658(2) 0.03060(14) Uani 1 2 d S
Zn2 Zn 0.75923(2) 0.29464(2) 0.81543(2) 0.04639(14) Uani 1 1 d .
C1 C 0.64490(17) 0.13927(16) 0.94329(18) 0.0414(10) Uani 1 1 d .
H1 H 0.6343 0.1203 0.9101 0.14(3) Uiso 1 1 calc R
C2 C 0.68529(17) 0.18277(17) 0.94018(16) 0.0410(9) Uani 1 1 d .
C3 C 0.70113(17) 0.21058(17) 0.98867(16) 0.0469(10) Uani 1 1 d .
H3 H 0.7284 0.2393 0.9867 0.054(12) Uiso 1 1 calc R
C4 C 0.67701(19) 0.19664(17) 1.04135(16) 0.0477(11) Uani 1 1 d .
C5 C 0.63602(19) 0.15274(18) 1.04352(18) 0.0480(11) Uani 1 1 d .
H5 H 0.6193 0.1431 1.0782 0.025(9) Uiso 1 1 calc R
C6 C 0.62030(16) 0.12368(15) 0.99433(18) 0.0407(9) Uani 1 1 d .
C7 C 0.70744(16) 0.20105(17) 0.88232(17) 0.0389(9) Uani 1 1 d .
C8 C 0.57696(16) 0.07796(16) 0.9981(2) 0.0456(9) Uani 1 1 d .
C9 C 0.7296(2) 0.40581(19) 0.8070(2) 0.0586(13) Uani 1 1 d .
N1? N 0.6781(2) 0.3219(2) 0.6781(2) 0.118(3) Uani 1 3 d S
O1 O 0.73723(13) 0.24473(13) 0.88089(12) 0.0573(8) Uani 1 1 d .
O2 O 0.84057(12) 0.30450(14) 0.83059(12) 0.0585(8) Uani 1 1 d .
O3 O 0.55669(13) 0.06610(13) 1.04546(13) 0.0543(8) Uani 1 1 d .
O4 O 0.56379(13) 0.05514(13) 0.95116(13) 0.0584(8) Uani 1 1 d .
O5 O 0.71494(13) 0.36085(13) 0.83253(14) 0.0608(9) Uani 1 1 d .
O6 O 0.76601(19) 0.40753(15) 0.77105(19) 0.1080(15) Uani 1 1 d .
O7 O 0.74454(11) 0.25546(11) 0.74454(11) 0.0403(11) Uani 1 3 d S
O8 O 0.5000 0.0000 0.85335(17) 0.0963(18) Uani 1 2 d S

loop_
_atom_site_aniso_label
_atom_site_aniso_U_11
_atom_site_aniso_U_22
_atom_site_aniso_U_33
_atom_site_aniso_U_23
_atom_site_aniso_U_13
_atom_site_aniso_U_12
Zn1 0.0387(3) 0.0282(3) 0.0249(3) 0.000 0.000 -0.0031(3)
Zn2 0.0429(3) 0.0336(3) 0.0627(4) -0.0030(2) 0.0116(2) 0.0009(2)
C1 0.053(3) 0.032(2) 0.039(2) -0.0108(19) 0.004(2) -0.0109(19)
C2 0.046(2) 0.047(2) 0.030(2) -0.0068(19) 0.0098(18) -0.009(2)
C3 0.047(2) 0.052(2) 0.042(3) -0.005(2) 0.0043(19) -0.015(2)
C4 0.065(3) 0.042(2) 0.036(2) -0.0070(19) -0.008(2) -0.012(2)
C5 0.063(3) 0.047(3) 0.033(2) 0.008(2) 0.006(2) -0.002(2)
C6 0.057(2) 0.033(2) 0.032(2) -0.0007(19) -0.001(2) -0.0101(18)
C7 0.033(2) 0.038(2) 0.045(2) 0.0005(19) 0.0095(19) 0.0031(19)
C8 0.043(2) 0.042(2) 0.052(2) -0.014(2) 0.008(2) -0.0079(17)
C9 0.061(3) 0.047(3) 0.068(3) -0.008(3) 0.016(3) 0.011(2)
N1? 0.118(3) 0.118(3) 0.118(3) 0.025(3) -0.025(3) 0.025(3)
O1 0.068(2) 0.0529(19) 0.0505(18) 0.0048(15) -0.0003(16) -0.0272(16)
O2 0.0382(17) 0.082(2) 0.0556(19) -0.0201(17) 0.0040(14) -0.0095(16)
O3 0.064(2) 0.0470(18) 0.0523(19) -0.0030(15) 0.0141(16) -0.0226(16)
O4 0.060(2) 0.059(2) 0.055(2) -0.0124(16) 0.0036(16) -0.0217(16)
O5 0.059(2) 0.0462(19) 0.077(2) -0.0082(16) 0.0227(18) 0.0141(16)
O6 0.125(3) 0.064(2) 0.134(4) 0.007(2) 0.088(3) 0.023(2)
O7 0.0403(11) 0.0403(11) 0.0403(11) 0.0024(12) -0.0024(12) 0.0024(12)
O8 0.186(6) 0.070(3) 0.033(2) 0.000 0.000 -0.041(4)

loop_
_atom_type_symbol
_atom_type_description
_atom_type_scat_dispersion_real
_atom_type_scat_dispersion_imag
_atom_type_scat_source
C C 0.0033 0.0016 'International Tables Vol C Tables 4.2.6.8 and 6.1.1.4'
H H 0.0000 0.0000 'International Tables Vol C Tables 4.2.6.8 and 6.1.1.4'
N N 0.0061 0.0033 'International Tables Vol C Tables 4.2.6.8 and 6.1.1.4'
O O 0.0106 0.0060 'International Tables Vol C Tables 4.2.6.8 and 6.1.1.4'
Zn Zn 0.2839 1.4301 'International Tables Vol C Tables 4.2.6.8 and 6.1.1.4'

loop_
_geom_angle_atom_site_label_1
_geom_angle_atom_site_label_2
_geom_angle_atom_site_label_3
_geom_angle
_geom_angle_site_symmetry_1
_geom_angle_site_symmetry_3
O8 Zn1 O4 99.81(9) . 2_655
O8 Zn1 O4 99.81(9) . .
O4 Zn1 O4 160.38(18) 2_655 .
O8 Zn1 O3 101.66(8) . 4_657
O4 Zn1 O3 88.25(12) 2_655 4_657
O4 Zn1 O3 87.81(12) . 4_657
O8 Zn1 O3 101.66(8) . 3_557
O4 Zn1 O3 87.81(12) 2_655 3_557
O4 Zn1 O3 88.25(12) . 3_557
O3 Zn1 O3 156.69(17) 4_657 3_557
O8 Zn1 Zn1 180.0 . 3_557
O4 Zn1 Zn1 80.19(9) 2_655 3_557
O4 Zn1 Zn1 80.19(9) . 3_557
O3 Zn1 Zn1 78.34(8) 4_657 3_557
O3 Zn1 Zn1 78.34(8) 3_557 3_557
O5 Zn2 O7 118.07(16) . .
O5 Zn2 O2 113.34(14) . .
O7 Zn2 O2 112.78(11) . .
O5 Zn2 O1 100.05(14) . .
O7 Zn2 O1 109.68(11) . .
O2 Zn2 O1 100.46(13) . .
C6 C1 C2 121.6(4) . .
C6 C1 H1 119.2 . .
C2 C1 H1 119.2 . .
C3 C2 C1 119.5(4) . .
C3 C2 C7 121.2(3) . .
C1 C2 C7 119.1(3) . .
C2 C3 C4 121.0(4) . .
C2 C3 H3 119.5 . .
C4 C3 H3 119.5 . .
C3 C4 C5 118.6(4) . .
C3 C4 C9 120.4(4) . 23_646
C5 C4 C9 121.0(4) . 23_646
C6 C5 C4 120.6(4) . .
C6 C5 H5 119.7 . .
C4 C5 H5 119.7 . .
C1 C6 C5 118.7(3) . .
C1 C6 C8 122.1(4) . .
C5 C6 C8 119.2(4) . .
O1 C7 O2 126.2(4) . 10_665
O1 C7 C2 116.8(4) . .
O2 C7 C2 116.9(4) 10_665 .
O3 C8 O4 126.3(3) . .
O3 C8 C6 118.6(4) . .
O4 C8 C6 115.0(4) . .
O6 C9 O5 123.8(4) . .
O6 C9 C4 120.8(5) . 24_566
O5 C9 C4 115.4(4) . 24_566
C7 O1 Zn2 130.5(3) . .
C7 O2 Zn2 128.7(3) 9_566 .
C8 O3 Zn1 126.3(3) . 3_557
C8 O4 Zn1 127.2(3) . .
C9 O5 Zn2 115.6(3) . .
Zn2 O7 Zn2 109.95(12) . 9_566
Zn2 O7 Zn2 109.95(12) . 10_665
Zn2 O7 Zn2 109.95(12) 9_566 10_665

loop_
_geom_bond_atom_site_label_1
_geom_bond_atom_site_label_2
_geom_bond_distance
_geom_bond_site_symmetry_2
Zn1 O8 1.953(4) .
Zn1 O4 2.008(3) 2_655
Zn1 O4 2.008(3) .
Zn1 O3 2.086(3) 4_657
Zn1 O3 2.086(3) 3_557
Zn1 Zn1 2.9759(12) 3_557
Zn2 O5 1.912(3) .
Zn2 O7 1.9312(16) .
Zn2 O2 1.955(3) .
Zn2 O1 1.999(3) .
C1 C6 1.379(6) .
C1 C2 1.394(5) .
C1 H1 0.9300 .
C2 C3 1.363(5) .
C2 C7 1.516(5) .
C3 C4 1.398(5) .
C3 H3 0.9300 .
C4 C5 1.410(6) .
C4 C9 1.509(5) 23_646
C5 C6 1.390(5) .
C5 H5 0.9300 .
C6 C8 1.481(5) .
C7 O1 1.241(5) .
C7 O2 1.261(5) 10_665
C8 O3 1.240(5) .
C8 O4 1.263(5) .
C9 O6 1.201(5) .
C9 O5 1.261(5) .
C9 C4 1.509(5) 24_566
O2 C7 1.261(5) 9_566
O3 Zn1 2.086(3) 3_557
O7 Zn2 1.9312(16) 9_566
O7 Zn2 1.9312(16) 10_665

loop_
_geom_torsion_atom_site_label_1
_geom_torsion_atom_site_label_2
_geom_torsion_atom_site_label_3
_geom_torsion_atom_site_label_4
_geom_torsion
_geom_torsion_site_symmetry_1
_geom_torsion_site_symmetry_4
C6 C1 C2 C3 0.2(6) . .
C6 C1 C2 C7 -175.3(4) . .
C1 C2 C3 C4 -0.8(6) . .
C7 C2 C3 C4 174.7(4) . .
C2 C3 C4 C5 0.4(6) . .
C2 C3 C4 C9 -177.2(4) . 23_646
C3 C4 C5 C6 0.5(6) . .
C9 C4 C5 C6 178.1(4) 23_646 .
C2 C1 C6 C5 0.7(6) . .
C2 C1 C6 C8 179.4(4) . .
C4 C5 C6 C1 -1.0(6) . .
C4 C5 C6 C8 -179.8(4) . .
C3 C2 C7 O1 -5.0(6) . .
C1 C2 C7 O1 170.5(4) . .
C3 C2 C7 O2 172.7(4) . 10_665
C1 C2 C7 O2 -11.9(6) . 10_665
C1 C6 C8 O3 179.9(4) . .
C5 C6 C8 O3 -1.4(6) . .
C1 C6 C8 O4 -1.0(6) . .
C5 C6 C8 O4 177.7(4) . .
O2 C7 O1 Zn2 19.4(6) 10_665 .
C2 C7 O1 Zn2 -163.2(3) . .
O5 Zn2 O1 C7 109.2(4) . .
O7 Zn2 O1 C7 -15.6(4) . .
O2 Zn2 O1 C7 -134.6(4) . .
O5 Zn2 O2 C7 -131.9(3) . 9_566
O7 Zn2 O2 C7 5.6(4) . 9_566
O1 Zn2 O2 C7 122.2(4) . 9_566
O4 C8 O3 Zn1 5.9(6) . 3_557
C6 C8 O3 Zn1 -175.1(3) . 3_557
O3 C8 O4 Zn1 8.1(6) . .
C6 C8 O4 Zn1 -170.9(3) . .
O8 Zn1 O4 C8 168.4(3) . .
O4 Zn1 O4 C8 -11.6(3) 2_655 .
O3 Zn1 O4 C8 66.9(4) 4_657 .
O3 Zn1 O4 C8 -90.1(4) 3_557 .
Zn1 Zn1 O4 C8 -11.6(3) 3_557 .
O6 C9 O5 Zn2 5.2(7) . .
C4 C9 O5 Zn2 -176.8(3) 24_566 .
O7 Zn2 O5 C9 -78.0(3) . .
O2 Zn2 O5 C9 57.1(4) . .
O1 Zn2 O5 C9 163.2(3) . .
O5 Zn2 O7 Zn2 131.76(18) . 9_566
O2 Zn2 O7 Zn2 -3.6(2) . 9_566
O1 Zn2 O7 Zn2 -114.61(16) . 9_566
O5 Zn2 O7 Zn2 -107.1(2) . 10_665
O2 Zn2 O7 Zn2 117.63(15) . 10_665
O1 Zn2 O7 Zn2 6.6(2) . 10_665

loop_
_platon_squeeze_void_nr
_platon_squeeze_void_average_x
_platon_squeeze_void_average_y
_platon_squeeze_void_average_z
_platon_squeeze_void_volume
_platon_squeeze_void_count_electrons
_platon_squeeze_void_content
1 -0.021 -0.005 -0.001 7720 2587 ' '
